data_1507273
loop_
_publ_author_name
'Suga, Seiji'
'Nagaki, Aiichiro'
'Tsutsui, Yamato'
'Yoshida, Jun-Ichi'

_publ_section_title
;
 &quot;N-acyliminium ion pool&quot; as a heterodiene in [4 + 2]
 cycloaddition reaction.
;
_journal_issue 6
_journal_name_full 'Organic letters'
_journal_page_first 945
_journal_page_last 947
_journal_paper_doi 10.1021/ol0341243
_journal_volume 5
_journal_year 2003
_chemical_formula_moiety 'C20 H23 N O2 '
_chemical_formula_sum 'C20 H23 N O2'
_chemical_formula_weight 309.41
_space_group_IT_number 14
_symmetry_cell_setting monoclinic
_symmetry_Int_Tables_number 14
_symmetry_space_group_name_Hall '-P 2ybc'
_symmetry_space_group_name_H-M 'P 1 21/c 1'
_cell_angle_alpha 90
_cell_angle_beta 103.164(2)
_cell_angle_gamma 90
_cell_formula_units_Z 4
_cell_length_a 10.1579(8)
_cell_length_b 10.7574(8)
_cell_length_c 16.195(2)
_cell_measurement_reflns_used 12754
_cell_measurement_temperature 296.1
_cell_measurement_theta_max 27.5
_cell_measurement_theta_min 2.3
_cell_volume 1723.2(3)
_computing_cell_refinement PROCESS-AUTO
_computing_data_collection PROCESS-AUTO
_computing_data_reduction CrystalStructure
_computing_publication_material 'CrystalStructure Ver. 2.00'
_computing_structure_refinement CRYSTALS
_computing_structure_solution SIR97
_diffrn_detector_area_resol_mean 10.00
_diffrn_measured_fraction_theta_full 0.9937
_diffrn_measured_fraction_theta_max 0.9937
_diffrn_measurement_device_type 'Rigaku RAXIS-RAPID'
_diffrn_measurement_method \w
_diffrn_radiation_type 'Mo K\a'
_diffrn_radiation_wavelength 0.7107
_diffrn_reflns_av_R_equivalents 0.046
_diffrn_reflns_limit_h_max 13
_diffrn_reflns_limit_h_min -13
_diffrn_reflns_limit_k_max 13
_diffrn_reflns_limit_k_min -13
_diffrn_reflns_limit_l_max 20
_diffrn_reflns_limit_l_min -20
_diffrn_reflns_number 14767
_diffrn_reflns_theta_full 27.39
_diffrn_reflns_theta_max 27.39
_exptl_absorpt_coefficient_mu 0.076
_exptl_absorpt_correction_type none
_exptl_crystal_colour colorless
_exptl_crystal_density_diffrn 1.193
_exptl_crystal_density_method 'not measured'
_exptl_crystal_description block
_exptl_crystal_size_max 0.80
_exptl_crystal_size_mid 0.80
_exptl_crystal_size_min 0.80
_refine_diff_density_max 0.46
_refine_diff_density_min -0.30
_refine_ls_extinction_coef 613.5(4)
_refine_ls_extinction_method 'Larson (1970) Crystallographic Computing eq. 22'
_refine_ls_goodness_of_fit_ref 2.410
_refine_ls_hydrogen_treatment refall
_refine_ls_number_parameters 244
_refine_ls_number_reflns 2013
_refine_ls_R_factor_gt 0.0550
_refine_ls_shift/su_max 0.0000
_refine_ls_structure_factor_coef F
_refine_ls_weighting_details 'w = 1.0'
_refine_ls_weighting_scheme unit
_refine_ls_wR_factor_ref 0.1120
_reflns_number_gt 2013
_reflns_number_total 4091
_reflns_threshold_expression F^2^>2.0\s(F^2^)
_cod_data_source_file ol0341243si20030122_085650.cif
_cod_data_source_block '_nagaki1__________________'
_cod_original_cell_volume 1723.1(2)
_cod_original_formula_sum 'C20 H23 N O2 '
_cod_database_code 1507273

loop_
_symmetry_equiv_pos_as_xyz
x,y,z
-x,-y,-z
-x,y+1/2,-z+1/2
x,-y+1/2,z+1/2

loop_
_atom_site_label
_atom_site_type_symbol
_atom_site_fract_x
_atom_site_fract_y
_atom_site_fract_z
_atom_site_U_iso_or_equiv
_atom_site_adp_type
_atom_site_occupancy
_atom_site_symmetry_multiplicity
_atom_site_calc_flag
O1 O 0.3596(6) 0.1629(5) 1.0134(3) 0.072(2) Uani 1.00 1 d
O2 O 0.5366(5) 0.1696(5) 0.9562(3) 0.061(2) Uani 1.00 1 d
N1 N 0.3445(6) 0.0625(6) 0.8886(4) 0.056(2) Uani 1.00 1 d
C1 C 0.4085(8) 0.1314(7) 0.9547(5) 0.055(2) Uani 1.00 1 d
C2 C 0.4043(8) 0.0249(7) 0.8193(5) 0.060(2) Uani 1.00 1 d
C3 C 0.5179(8) 0.1119(8) 0.8094(5) 0.057(2) Uani 1.00 1 d
C4 C 0.6131(8) 0.1295(7) 0.8946(4) 0.056(2) Uani 1.00 1 d
C5 C 0.5847(7) 0.0626(7) 0.7414(4) 0.052(2) Uani 1.00 1 d
C6 C 0.5615(8) 0.1217(7) 0.6639(5) 0.063(2) Uani 1.00 1 d
C7 C 0.613(1) 0.0752(9) 0.5989(5) 0.076(3) Uani 1.00 1 d
C8 C 0.6869(9) -0.0316(9) 0.6094(6) 0.076(3) Uani 1.00 1 d
C9 C 0.7116(8) -0.0925(8) 0.6852(5) 0.069(3) Uani 1.00 1 d
C10 C 0.6613(8) -0.0455(7) 0.7515(5) 0.061(2) Uani 1.00 1 d
C11 C 0.7216(8) 0.2258(7) 0.8967(4) 0.051(2) Uani 1.00 1 d
C12 C 0.6933(8) 0.3510(7) 0.8940(4) 0.054(2) Uani 1.00 1 d
C13 C 0.7944(9) 0.4369(7) 0.8976(5) 0.066(3) Uani 1.00 1 d
C14 C 0.9240(9) 0.3999(9) 0.9034(6) 0.078(3) Uani 1.00 1 d
C15 C 0.9525(9) 0.2769(9) 0.9049(7) 0.093(4) Uani 1.00 1 d
C16 C 0.8533(9) 0.1901(8) 0.9023(6) 0.076(3) Uani 1.00 1 d
C17 C 0.2028(8) 0.0252(7) 0.8817(5) 0.065(2) Uani 1.00 1 d
C18 C 0.1778(8) -0.1116(7) 0.8680(5) 0.068(3) Uani 1.00 1 d
C19 C 0.031(1) -0.143(1) 0.8592(9) 0.088(4) Uani 1.00 1 d
C20 C 0.002(1) -0.279(1) 0.8453(8) 0.123(5) Uani 1.00 1 d
H1 H 0.3358(8) 0.0293(7) 0.7685(5) 0.071(3) Uiso 1.00 1 c
H2 H 0.4370(8) -0.0580(7) 0.8276(5) 0.071(3) Uiso 1.00 1 c
H3 H 0.479(8) 0.198(8) 0.800(5) 0.10(3) Uiso 1.00 1 c
H4 H 0.663(7) 0.044(7) 0.912(4) 0.07(2) Uiso 1.00 1 c
H5 H 0.5115(8) 0.1971(7) 0.6558(5) 0.075(3) Uiso 1.00 1 c
H6 H 0.594(1) 0.1168(9) 0.5458(5) 0.092(3) Uiso 1.00 1 c
H7 H 0.7209(9) -0.0635(9) 0.5636(6) 0.093(3) Uiso 1.00 1 c
H8 H 0.7636(8) -0.1667(8) 0.6930(5) 0.082(3) Uiso 1.00 1 c
H9 H 0.6782(8) -0.0880(7) 0.8043(5) 0.071(3) Uiso 1.00 1 c
H10 H 0.6029(8) 0.3785(7) 0.8888(4) 0.065(2) Uiso 1.00 1 c
H11 H 0.7721(9) 0.5228(7) 0.8960(5) 0.079(3) Uiso 1.00 1 c
H12 H 0.9941(9) 0.4592(9) 0.9060(6) 0.096(3) Uiso 1.00 1 c
H13 H 1.0428(9) 0.2504(9) 0.9085(7) 0.114(4) Uiso 1.00 1 c
H14 H 0.8760(9) 0.1043(8) 0.9045(6) 0.093(3) Uiso 1.00 1 c
H15 H 0.1465(8) 0.0696(7) 0.8364(5) 0.078(3) Uiso 1.00 1 c
H16 H 0.1801(8) 0.0472(7) 0.9336(5) 0.078(3) Uiso 1.00 1 c
H17 H 0.2019(8) -0.1317(7) 0.8163(5) 0.079(3) Uiso 1.00 1 c
H18 H 0.2327(8) -0.1578(7) 0.9130(5) 0.079(3) Uiso 1.00 1 c
H19 H -0.014(9) -0.099(8) 0.820(5) 0.08(3) Uiso 1.00 1 c
H20 H -0.000(8) -0.113(8) 0.909(5) 0.08(3) Uiso 1.00 1 c
H21 H 0.027(1) -0.302(1) 0.7942(8) 0.141(5) Uiso 1.00 1 c
H22 H 0.056(1) -0.324(1) 0.8914(8) 0.141(5) Uiso 1.00 1 c
H23 H -0.090(1) -0.297(1) 0.8411(8) 0.141(5) Uiso 1.00 1 c

loop_
_atom_site_aniso_label
_atom_site_aniso_U_11
_atom_site_aniso_U_22
_atom_site_aniso_U_33
_atom_site_aniso_U_12
_atom_site_aniso_U_13
_atom_site_aniso_U_23
O1 0.089(4) 0.072(4) 0.064(3) -0.015(3) 0.035(3) -0.012(3)
O2 0.071(3) 0.066(3) 0.047(3) -0.020(3) 0.017(2) -0.012(3)
N1 0.057(4) 0.053(4) 0.057(4) -0.008(3) 0.014(3) -0.007(3)
C1 0.067(5) 0.044(4) 0.053(4) -0.008(4) 0.014(4) 0.003(3)
C2 0.067(5) 0.060(5) 0.050(4) -0.011(4) 0.009(4) -0.010(4)
C3 0.068(5) 0.052(5) 0.052(4) -0.006(4) 0.013(4) -0.005(4)
C4 0.069(5) 0.055(4) 0.045(4) -0.007(4) 0.012(4) -0.005(4)
C5 0.056(4) 0.050(4) 0.047(4) -0.014(4) 0.007(3) -0.009(3)
C6 0.080(6) 0.049(4) 0.058(5) -0.009(4) 0.011(4) 0.002(4)
C7 0.103(7) 0.079(6) 0.049(5) -0.021(6) 0.022(5) 0.002(4)
C8 0.080(6) 0.091(7) 0.062(5) -0.015(5) 0.027(5) -0.017(5)
C9 0.061(5) 0.068(5) 0.076(6) 0.000(4) 0.014(4) -0.014(5)
C10 0.066(5) 0.062(5) 0.049(4) -0.004(4) 0.004(4) 0.000(4)
C11 0.064(5) 0.048(4) 0.041(4) -0.012(4) 0.012(3) -0.007(3)
C12 0.061(5) 0.056(4) 0.044(4) -0.003(4) 0.008(3) 0.002(3)
C13 0.087(6) 0.049(5) 0.062(5) -0.009(4) 0.019(4) 0.002(4)
C14 0.075(6) 0.070(6) 0.095(7) -0.023(5) 0.027(5) -0.011(5)
C15 0.063(6) 0.079(7) 0.143(9) -0.009(5) 0.039(6) -0.020(7)
C16 0.073(6) 0.055(5) 0.103(7) 0.001(5) 0.028(5) -0.013(5)
C17 0.058(5) 0.061(5) 0.074(5) -0.002(4) 0.013(4) 0.002(4)
C18 0.065(5) 0.060(5) 0.074(5) -0.009(4) 0.002(4) 0.007(4)
C19 0.065(6) 0.082(7) 0.106(9) -0.018(5) -0.003(6) 0.020(7)
C20 0.105(8) 0.090(8) 0.16(1) -0.039(7) -0.007(8) 0.018(8)

loop_
_atom_type_symbol
_atom_type_description
_atom_type_scat_dispersion_real
_atom_type_scat_dispersion_imag
_atom_type_scat_source
O O 0.017 0.010
;
International Tables for Crystallography
(1992, Vol. C, Tables 4.2.6.8 and 6.1.1.4)
;
N N 0.011 0.006
;
International Tables for Crystallography
(1992, Vol. C, Tables 4.2.6.8 and 6.1.1.4)
;
C C 0.006 0.003
;
International Tables for Crystallography
(1992, Vol. C, Tables 4.2.6.8 and 6.1.1.4)
;
H H 0.000 0.000
;
International Tables for Crystallography
(1992, Vol. C, Table 6.1.1.4)
;

loop_
_geom_angle_atom_site_label_1
_geom_angle_atom_site_label_2
_geom_angle_atom_site_label_3
_geom_angle
_geom_angle_publ_flag
C1 O2 C4 123.6(5) yes
C1 N1 C2 124.0(6) yes
C1 N1 C17 119.8(6) yes
C2 N1 C17 116.1(6) yes
O1 C1 O2 117.5(7) yes
O1 C1 N1 124.6(7) yes
O2 C1 N1 117.9(7) yes
N1 C2 C3 111.8(6) yes
N1 C2 H1 107.6(4) no
C3 C2 H1 107.6(4) no
N1 C2 H2 110.2(4) no
C3 C2 H2 110.1(4) no
H1 C2 H2 109.458(3) no
C2 C3 C4 108.9(6) yes
C2 C3 C5 109.7(6) yes
C4 C3 C5 114.2(6) yes
C2 C3 H3 107.2(50) no
C4 C3 H3 99.7(49) no
C5 C3 H3 116.5(50) no
O2 C4 C3 109.4(6) yes
O2 C4 C11 106.4(6) yes
C3 C4 C11 114.8(6) yes
O2 C4 H4 112.3(38) no
C3 C4 H4 107.4(38) no
C11 C4 H4 106.6(38) no
C3 C5 C6 119.2(7) yes
C3 C5 C10 122.7(7) yes
C6 C5 C10 118.0(7) yes
C5 C6 C7 121.0(8) yes
C5 C6 H5 119.7(5) no
C7 C6 H5 119.3(5) no
C6 C7 C8 120.6(8) yes
C6 C7 H6 119.6(5) no
C8 C7 H6 119.9(5) no
C7 C8 C9 119.9(8) yes
C7 C8 H7 119.8(5) no
C9 C8 H7 120.3(5) no
C8 C9 C10 119.9(8) yes
C8 C9 H8 120.4(5) no
C10 C9 H8 119.7(5) no
C5 C10 C9 120.7(8) yes
C5 C10 H9 119.4(4) no
C9 C10 H9 119.9(5) no
C4 C11 C12 121.7(7) yes
C4 C11 C16 120.3(7) yes
C12 C11 C16 118.0(7) yes
C11 C12 C13 120.6(7) yes
C11 C12 H10 119.9(5) no
C13 C12 H10 119.5(5) no
C12 C13 C14 120.6(8) yes
C12 C13 H11 118.8(5) no
C14 C13 H11 120.6(5) no
C13 C14 C15 119.2(8) yes
C13 C14 H12 120.7(5) no
C15 C14 H12 120.1(6) no
C14 C15 C16 120.9(9) yes
C14 C15 H13 119.6(6) no
C16 C15 H13 119.4(5) no
C11 C16 C15 120.7(8) yes
C11 C16 H14 119.9(5) no
C15 C16 H14 119.4(5) no
N1 C17 C18 114.0(7) yes
N1 C17 H15 109.1(4) no
C18 C17 H15 109.0(4) no
N1 C17 H16 107.2(4) no
C18 C17 H16 107.9(5) no
H15 C17 H16 109.463(7) no
C17 C18 C19 111.6(8) yes
C17 C18 H17 106.5(5) no
C19 C18 H17 108.3(7) no
C17 C18 H18 110.5(4) no
C19 C18 H18 110.4(6) no
H17 C18 H18 109.461(4) no
C18 C19 C20 113.2(10) yes
C18 C19 H19 107.3(60) no
C20 C19 H19 112.8(61) no
C18 C19 H20 110.4(51) no
C20 C19 H20 110.7(53) no
H19 C19 H20 101.8(81) no
C19 C20 H21 108.0(8) no
C19 C20 H22 108.5(7) no
H21 C20 H22 109.479(4) no
C19 C20 H23 111.8(6) no
H21 C20 H23 109.472(6) no
H22 C20 H23 109.471(6) no

loop_
_geom_bond_atom_site_label_1
_geom_bond_atom_site_label_2
_geom_bond_distance
_geom_bond_publ_flag
O1 C1 1.216(8) yes
O2 C1 1.359(8) yes
O2 C4 1.462(8) yes
N1 C1 1.342(9) yes
N1 C2 1.450(9) yes
N1 C17 1.474(9) yes
C2 C3 1.52(1) yes
C2 H1 0.95005(6) no
C2 H2 0.95002(6) no
C3 C4 1.51(1) yes
C3 C5 1.52(1) yes
C3 H3 1.00(9) no
C4 C11 1.51(1) yes
C4 H4 1.06(7) no
C5 C6 1.38(1) yes
C5 C10 1.39(1) yes
C6 C7 1.369(11) yes
C6 H5 0.95001(6) no
C7 C8 1.364(12) yes
C7 H6 0.94991(7) no
C8 C9 1.364(11) yes
C8 H7 0.95011(6) no
C9 C10 1.38(1) yes
C9 H8 0.94998(5) no
C10 H9 0.95001(7) no
C11 C12 1.38(1) yes
C11 C16 1.37(1) yes
C12 C13 1.37(1) yes
C12 H10 0.95003(7) no
C13 C14 1.358(11) yes
C13 H11 0.95001(7) no
C14 C15 1.352(12) yes
C14 H12 0.95006(5) no
C15 C16 1.368(11) yes
C15 H13 0.94973(7) no
C16 H14 0.95004(7) no
C17 C18 1.50(1) yes
C17 H15 0.95000(5) no
C17 H16 0.95010(7) no
C18 C19 1.502(12) yes
C18 H17 0.95000(7) no
C18 H18 0.94998(5) no
C19 C20 1.491(14) yes
C19 H19 0.84(8) no
C19 H20 0.99(8) no
C20 H21 0.95007(7) no
C20 H22 0.95000(5) no
C20 H23 0.95005(7) no

loop_
_geom_contact_atom_site_label_1
_geom_contact_atom_site_label_2
_geom_contact_site_symmetry_2
_geom_contact_distance
_geom_contact_publ_flag
O1 O2 . 2.202(7) yes
O1 N1 . 2.266(8) yes
O1 C1 . 1.216(8) yes
O1 C2 . 3.598(9) yes
O1 C4 . 3.565(9) yes
O1 C4 2_657 3.46(1) yes
O1 C17 . 2.78(1) yes
O1 H2 2_657 3.12(1) no
O1 H4 2_657 2.57(7) no
O1 H5 4_555 2.89(1) no
O1 H6 4_555 3.317(12) no
O1 H7 3_656 3.228(11) no
O1 H9 2_657 3.168(9) no
O1 H13 1_455 3.412(12) no
O1 H15 . 3.33(1) no
O1 H16 . 2.339(9) no
O2 N1 . 2.315(7) yes
O2 N1 2_657 3.553(8) yes
O2 C1 . 1.359(8) yes
O2 C1 2_657 3.537(9) yes
O2 C2 . 2.791(8) yes
O2 C3 . 2.423(9) yes
O2 C4 . 1.462(8) yes
O2 C7 4_555 3.56(1) yes
O2 C11 . 2.378(9) yes
O2 C12 . 2.844(9) yes
O2 C16 . 3.53(1) yes
O2 H1 . 3.585(8) no
O2 H2 . 3.224(8) no
O2 H3 . 2.48(8) no
O2 H4 . 2.11(7) no
O2 H5 4_555 3.596(9) no
O2 H6 4_555 2.709(11) no
O2 H10 . 2.651(9) no
O2 H18 2_657 2.781(9) no
N1 C1 . 1.342(9) yes
N1 C2 . 1.450(9) yes
N1 C3 . 2.46(1) yes
N1 C4 . 2.80(1) yes
N1 C17 . 1.474(9) yes
N1 C18 . 2.496(9) yes
N1 H1 . 1.959(9) no
N1 H2 . 1.990(9) no
N1 H3 . 2.63(9) no
N1 H4 . 3.18(7) no
N1 H4 2_657 3.45(7) no
N1 H8 3_656 3.28(1) no
N1 H15 . 1.998(9) no
N1 H16 . 1.98(1) no
N1 H17 . 2.66(1) no
N1 H18 . 2.70(1) no
C1 C1 2_657 3.516(14) yes
C1 C2 . 2.47(1) yes
C1 C3 . 2.830(11) yes
C1 C4 . 2.487(11) yes
C1 C17 . 2.438(11) yes
C1 C18 . 3.58(1) yes
C1 H1 . 3.14(1) no
C1 H2 . 2.96(1) no
C1 H3 . 2.84(8) no
C1 H4 . 2.99(7) no
C1 H4 2_657 3.08(7) no
C1 H6 4_555 3.436(12) no
C1 H7 3_656 3.523(12) no
C1 H8 3_656 3.405(11) no
C1 H15 . 2.979(11) no
C1 H16 . 2.441(11) no
C1 H18 . 3.57(1) no
C2 C3 . 1.52(1) yes
C2 C4 . 2.46(1) yes
C2 C5 . 2.48(1) yes
C2 C6 . 3.43(1) yes
C2 C10 . 3.146(11) yes
C2 C17 . 2.481(11) yes
C2 C18 . 2.98(1) yes
C2 H1 . 0.95005(6) no
C2 H2 . 0.95002(6) no
C2 H3 . 2.06(9) no
C2 H4 . 2.72(7) no
C2 H5 . 3.60(1) no
C2 H9 . 3.095(11) no
C2 H11 3_646 3.54(1) no
C2 H15 . 2.738(11) no
C2 H16 . 3.254(11) no
C2 H17 . 2.65(1) no
C2 H18 . 3.227(11) no
C3 C4 . 1.51(1) yes
C3 C5 . 1.52(1) yes
C3 C6 . 2.497(11) yes
C3 C10 . 2.548(11) yes
C3 C11 . 2.54(1) yes
C3 C12 . 3.25(1) yes
C3 C16 . 3.498(12) yes
C3 H1 . 2.02(1) no
C3 H2 . 2.053(11) no
C3 H3 . 1.00(9) no
C3 H4 . 2.09(7) no
C3 H5 . 2.639(11) no
C3 H9 . 2.710(11) no
C3 H10 . 3.180(11) no
C4 C5 . 2.54(1) yes
C4 C10 . 3.111(11) yes
C4 C11 . 1.51(1) yes
C4 C12 . 2.519(11) yes
C4 C16 . 2.501(11) yes
C4 H1 . 3.26(1) no
C4 H2 . 2.75(1) no
C4 H3 . 1.94(8) no
C4 H4 . 1.06(7) no
C4 H9 . 2.915(11) no
C4 H10 . 2.681(11) no
C4 H14 . 2.653(12) no
C4 H18 2_657 3.167(11) no
C5 C6 . 1.38(1) yes
C5 C7 . 2.39(1) yes
C5 C8 . 2.772(11) yes
C5 C9 . 2.409(11) yes
C5 C10 . 1.39(1) yes
C5 C11 . 3.122(9) yes
C5 C16 . 3.588(11) yes
C5 H1 . 2.69(1) no
C5 H2 . 2.62(1) no
C5 H3 . 2.16(9) no
C5 H4 . 2.70(7) no
C5 H5 . 2.02(1) no
C5 H6 . 3.24(1) no
C5 H8 . 3.263(11) no
C5 H9 . 2.03(1) no
C5 H10 3_646 3.19(1) no
C5 H14 . 3.517(11) no
C6 C7 . 1.369(11) yes
C6 C8 . 2.374(12) yes
C6 C9 . 2.741(12) yes
C6 C10 . 2.370(11) yes
C6 H1 . 3.30(1) no
C6 H2 3_656 3.448(11) no
C6 H3 . 2.67(8) no
C6 H5 . 0.95001(6) no
C6 H6 . 2.02(1) no
C6 H7 . 3.229(12) no
C6 H9 . 3.230(11) no
C6 H10 3_646 3.12(1) no
C6 H11 3_646 3.473(12) no
C6 H17 3_656 3.545(11) no
C6 H18 3_656 3.567(11) no
C7 C8 . 1.364(12) yes
C7 C9 . 2.362(13) yes
C7 C10 . 2.734(11) yes
C7 H5 . 2.013(12) no
C7 H6 . 0.94991(7) no
C7 H6 2_656 3.455(17) no
C7 H7 . 2.013(12) no
C7 H8 . 3.222(13) no
C7 H10 3_646 3.083(11) no
C7 H10 4_554 3.418(11) no
C7 H18 3_656 3.300(12) no
C7 H22 3_656 3.508(14) no
C8 C9 . 1.364(11) yes
C8 C10 . 2.379(11) yes
C8 H5 . 3.225(13) no
C8 H6 . 2.013(12) no
C8 H6 2_656 3.470(12) no
C8 H7 . 0.95011(6) no
C8 H8 . 2.018(12) no
C8 H9 . 3.235(12) no
C8 H10 3_646 3.105(11) no
C8 H12 3_746 3.307(13) no
C8 H22 3_656 3.443(14) no
C9 C10 . 1.38(1) yes
C9 H3 3_646 3.01(9) no
C9 H6 . 3.219(13) no
C9 H7 . 2.017(11) no
C9 H8 . 0.94998(5) no
C9 H9 . 2.033(11) no
C9 H10 3_646 3.162(11) no
C9 H19 1_655 3.13(8) no
C9 H23 1_655 3.597(14) no
C10 H1 . 3.475(11) no
C10 H2 . 2.83(1) no
C10 H3 . 3.40(9) no
C10 H3 3_646 3.13(9) no
C10 H4 . 2.76(7) no
C10 H5 . 3.233(11) no
C10 H7 . 3.240(11) no
C10 H8 . 2.031(11) no
C10 H9 . 0.95001(7) no
C10 H10 3_646 3.20(1) no
C10 H14 . 3.321(11) no
C10 H19 1_655 3.29(9) no
C11 C12 . 1.38(1) yes
C11 C13 . 2.39(1) yes
C11 C14 . 2.764(11) yes
C11 C15 . 2.383(11) yes
C11 C16 . 1.37(1) yes
C11 H3 . 2.62(8) no
C11 H4 . 2.08(7) no
C11 H6 4_555 3.434(11) no
C11 H10 . 2.02(1) no
C11 H11 . 3.24(1) no
C11 H13 . 3.235(11) no
C11 H14 . 2.023(11) no
C11 H18 2_657 3.099(11) no
C12 C13 . 1.37(1) yes
C12 C14 . 2.373(11) yes
C12 C15 . 2.718(12) yes
C12 C16 . 2.356(11) yes
C12 H1 3_656 3.22(1) no
C12 H3 . 2.87(8) no
C12 H4 . 3.34(8) no
C12 H6 4_555 2.882(11) no
C12 H7 4_555 3.536(12) no
C12 H10 . 0.95003(7) no
C12 H11 . 2.01(1) no
C12 H12 . 3.234(11) no
C12 H14 . 3.220(11) no
C13 C14 . 1.358(11) yes
C13 C15 . 2.338(13) yes
C13 C16 . 2.719(12) yes
C13 H1 3_656 2.89(1) no
C13 H6 4_555 3.529(12) no
C13 H7 4_555 3.249(12) no
C13 H10 . 2.019(11) no
C13 H11 . 0.95001(7) no
C13 H12 . 2.016(11) no
C13 H12 2_767 3.588(12) no
C13 H13 . 3.197(13) no
C13 H17 3_656 3.550(11) no
C13 H23 1_665 3.300(12) no
C14 C15 . 1.352(12) yes
C14 C16 . 2.367(12) yes
C14 H7 3_756 3.546(13) no
C14 H10 . 3.224(12) no
C14 H11 . 2.015(12) no
C14 H12 . 0.95006(5) no
C14 H12 2_767 3.370(18) no
C14 H13 . 2.000(13) no
C14 H14 . 3.217(12) no
C14 H17 3_656 3.512(12) no
C14 H22 1_665 3.288(13) no
C14 H22 2_657 3.384(15) no
C14 H23 1_665 3.407(14) no
C15 C16 . 1.368(11) yes
C15 H11 . 3.202(13) no
C15 H12 . 2.005(12) no
C15 H13 . 0.94973(7) no
C15 H14 . 2.013(12) no
C15 H15 1_655 3.330(12) no
C15 H16 1_655 3.344(13) no
C15 H20 2_657 3.43(8) no
C15 H21 3_656 3.388(16) no
C15 H22 2_657 3.357(17) no
C16 H4 . 2.52(7) no
C16 H10 . 3.220(11) no
C16 H12 . 3.224(12) no
C16 H13 . 2.013(11) no
C16 H14 . 0.95004(7) no
C16 H16 1_655 3.589(12) no
C16 H18 2_657 3.320(13) no
C16 H20 1_655 3.58(9) no
C16 H20 2_657 3.19(8) no
C16 H22 2_657 3.559(15) no
C17 C18 . 1.50(1) yes
C17 C19 . 2.484(12) yes
C17 H1 . 2.513(11) no
C17 H2 . 2.859(11) no
C17 H4 2_657 3.39(7) no
C17 H8 3_656 3.571(11) no
C17 H13 1_455 3.004(13) no
C17 H14 1_455 3.527(11) no
C17 H15 . 0.95000(5) no
C17 H16 . 0.95010(7) no
C17 H17 . 1.992(11) no
C17 H18 . 2.038(11) no
C17 H19 . 2.57(8) no
C17 H20 . 2.66(8) no
C18 C19 . 1.502(12) yes
C18 C20 . 2.499(12) yes
C18 H1 . 2.941(11) no
C18 H2 . 2.911(11) no
C18 H15 . 2.022(11) no
C18 H16 . 2.009(11) no
C18 H17 . 0.95000(7) no
C18 H18 . 0.94998(5) no
C18 H19 . 1.93(8) no
C18 H20 . 2.07(9) no
C18 H21 . 2.674(12) no
C18 H22 . 2.661(12) no
C18 H23 . 3.324(12) no
C19 C20 . 1.491(14) yes
C19 H8 1_455 3.372(14) no
C19 H9 1_455 3.544(13) no
C19 H14 1_455 3.265(16) no
C19 H15 . 2.637(13) no
C19 H16 . 2.666(13) no
C19 H17 . 2.013(14) no
C19 H18 . 2.038(12) no
C19 H19 . 0.84(8) no
C19 H20 . 0.99(8) no
C19 H21 . 2.001(17) no
C19 H22 . 2.007(15) no
C19 H23 . 2.044(13) no
C20 H8 1_455 3.269(14) no
C20 H11 1_445 3.403(13) no
C20 H12 1_445 2.994(14) no
C20 H15 3_546 3.404(14) no
C20 H17 . 2.695(13) no
C20 H18 . 2.683(12) no
C20 H19 . 1.98(9) no
C20 H20 . 2.06(9) no
C20 H21 . 0.95007(7) no
C20 H22 . 0.95000(5) no
C20 H23 . 0.95005(7) no
H1 H2 . 1.55128(7) no
H1 H3 . 2.31(9) no
H1 H5 . 3.36(1) no
H1 H8 3_656 3.519(12) no
H1 H10 3_646 3.20(1) no
H1 H11 3_646 2.64(1) no
H1 H15 . 2.461(11) no
H1 H16 . 3.407(11) no
H1 H17 . 2.43(1) no
H1 H18 . 3.426(11) no
H1 H23 3_556 3.292(13) no
H2 H3 . 2.83(9) no
H2 H3 3_646 3.57(9) no
H2 H4 . 2.63(7) no
H2 H5 3_646 2.687(11) no
H2 H9 . 2.58(1) no
H2 H10 3_646 3.50(1) no
H2 H15 . 3.286(11) no
H2 H17 . 2.48(1) no
H2 H18 . 2.945(11) no
H3 H4 . 2.82(11) no
H3 H5 . 2.44(8) no
H3 H8 3_656 2.88(9) no
H3 H9 3_656 3.08(9) no
H3 H10 . 2.57(9) no
H4 H9 . 2.27(7) no
H4 H14 . 2.28(7) no
H4 H16 2_657 2.82(7) no
H4 H18 2_657 3.05(7) no
H5 H6 . 2.303(11) no
H5 H9 3_656 3.170(11) no
H5 H11 3_646 3.380(11) no
H5 H17 3_656 3.386(11) no
H5 H18 3_656 3.426(12) no
H6 H6 2_656 3.301(17) no
H6 H7 . 2.309(12) no
H6 H7 2_656 3.337(13) no
H6 H10 3_646 3.560(11) no
H6 H10 4_554 2.564(11) no
H6 H18 3_656 2.979(12) no
H6 H22 3_656 3.524(14) no
H7 H8 . 2.324(11) no
H7 H10 3_646 3.600(11) no
H7 H10 4_554 3.444(12) no
H7 H11 4_554 2.911(12) no
H7 H12 3_746 2.834(13) no
H7 H13 3_746 3.079(14) no
H7 H22 3_656 3.403(14) no
H8 H9 . 2.33(1) no
H8 H12 3_746 3.502(12) no
H8 H13 3_746 2.973(12) no
H8 H15 3_646 3.051(11) no
H8 H19 1_655 2.79(8) no
H8 H21 1_655 3.154(14) no
H8 H23 1_655 2.879(15) no
H9 H14 . 3.076(11) no
H9 H19 1_655 3.08(8) no
H9 H20 1_655 3.33(8) no
H9 H23 1_655 3.208(14) no
H10 H11 . 2.30(1) no
H11 H12 . 2.327(11) no
H11 H12 2_767 3.535(12) no
H11 H22 1_665 3.340(13) no
H11 H23 1_665 2.658(13) no
H12 H12 2_767 3.146(18) no
H12 H13 . 2.298(12) no
H12 H21 1_665 3.202(14) no
H12 H22 1_665 2.446(13) no
H12 H23 1_665 2.883(15) no
H13 H14 . 2.302(11) no
H13 H15 1_655 2.611(13) no
H13 H16 1_655 2.576(13) no
H13 H20 2_657 3.42(8) no
H13 H21 3_656 3.246(16) no
H14 H15 1_655 3.208(11) no
H14 H16 1_655 3.080(11) no
H14 H16 2_657 3.246(12) no
H14 H18 2_657 3.432(12) no
H14 H19 1_655 2.93(9) no
H14 H20 1_655 2.65(9) no
H14 H20 2_657 3.00(8) no
H15 H16 . 1.55134(14) no
H15 H17 . 2.279(11) no
H15 H18 . 2.792(11) no
H15 H19 . 2.41(8) no
H15 H20 . 2.88(9) no
H15 H21 3_556 2.789(13) no
H15 H23 3_556 3.147(15) no
H16 H17 . 2.748(12) no
H16 H18 . 2.311(11) no
H16 H19 . 2.84(8) no
H16 H20 . 2.48(8) no
H16 H20 2_557 3.53(9) no
H17 H18 . 1.55123(14) no
H17 H19 . 2.23(9) no
H17 H20 . 2.81(9) no
H17 H21 . 2.523(12) no
H17 H22 . 2.959(13) no
H17 H23 . 3.562(13) no
H18 H19 . 2.69(9) no
H18 H20 . 2.40(8) no
H18 H21 . 2.942(13) no
H18 H22 . 2.497(12) no
H18 H23 . 3.554(12) no
H19 H20 . 1.42(11) no
H19 H21 . 2.28(9) no
H19 H22 . 2.70(9) no
H19 H23 . 2.32(9) no
H20 H21 . 2.81(9) no
H20 H22 . 2.37(9) no
H20 H23 . 2.34(8) no
H21 H22 . 1.55147(14) no
H21 H23 . 1.55144(9) no
H22 H23 . 1.5514(1) no

loop_
_geom_torsion_atom_site_label_1
_geom_torsion_atom_site_label_2
_geom_torsion_atom_site_label_3
_geom_torsion_atom_site_label_4
_geom_torsion
_geom_torsion_publ_flag
C4 O2 C1 O1 174.0(9) yes
C4 O2 C1 N1 -6.4(2) yes
C1 O2 C4 C3 34.1(1) yes
C1 O2 C4 C11 158.7(1) yes
C2 N1 C1 O1 -179.6(9) yes
C2 N1 C1 O2 0.9(2) yes
C17 N1 C1 O1 3.1(2) yes
C17 N1 C1 O2 -176.4(9) yes
C1 N1 C2 C3 -23.8(2) yes
C17 N1 C2 C3 153.6(1) yes
C1 N1 C17 C18 -128.3(1) yes
C2 N1 C17 C18 54.2(1) yes
N1 C2 C3 C4 49.5(1) yes
N1 C2 C3 C5 175.2(8) yes
C2 C3 C4 O2 -53.4(1) yes
C2 C3 C4 C11 -173.0(9) yes
C5 C3 C4 O2 -176.4(8) yes
C5 C3 C4 C11 64.1(1) yes
C2 C3 C5 C6 106.9(1) yes
C2 C3 C5 C10 -68.4(1) yes
C4 C3 C5 C6 -130.5(1) yes
C4 C3 C5 C10 54.2(1) yes
O2 C4 C11 C12 -47.2(1) yes
O2 C4 C11 C16 132.1(9) yes
C3 C4 C11 C12 74.0(1) yes
C3 C4 C11 C16 -106.7(1) yes
C3 C5 C6 C7 -175.6(1) yes
C10 C5 C6 C7 -0.1(2) yes
C3 C5 C10 C9 174.9(1) yes
C6 C5 C10 C9 -0.5(2) yes
C5 C6 C7 C8 0.5(2) yes
C6 C7 C8 C9 -0.5(2) yes
C7 C8 C9 C10 -0.1(2) yes
C8 C9 C10 C5 0.6(2) yes
C4 C11 C12 C13 178.7(9) yes
C16 C11 C12 C13 -0.6(2) yes
C4 C11 C16 C15 -179.4(1) yes
C12 C11 C16 C15 -0.2(2) yes
C11 C12 C13 C14 0.4(2) yes
C12 C13 C14 C15 0.5(2) yes
C13 C14 C15 C16 -1.2(2) yes
C14 C15 C16 C11 1.1(2) yes
N1 C17 C18 C19 -178.5(1) yes
C17 C18 C19 C20 179.8(1) yes
